data_7220181
loop_
_publ_author_name
'Yeo, Chien Ing'
'Khoo, C.-H.'
'Chu, C.-W.'
'Chen, B.-J.'
'Chu, P.L.'
'Sim, J.-H.'
'Cheah, Y.-K.'
'Ahmad, Jimmy'
'Halim, Nadiah'
'Seng, Hoi-Ling'
'Ng, Soon'
'Otero-de-la-Roza, Alberto'
'Tiekink, Edward R. T.'

_publ_section_title
;
 The importance of Au&#x2026;pi(aryl) interactions in the formation of
 spherical aggregates in binuclear phosphanegold(I) complexes of a bipodal
 thiocarbamate dianion: A combined crystallographic and computational
 study, and anti-microbial activity
;
_journal_name_full 'RSC Adv.'
_journal_paper_doi 10.1039/C5RA05604G
_journal_year 2015
_chemical_formula_moiety 'C46 H76 Au2 N2 O2 P2 S2'
_chemical_formula_sum 'C46 H76 Au2 N2 O2 P2 S2'
_chemical_formula_weight 1209.08
_space_group_crystal_system monoclinic
_space_group_IT_number 14
_space_group_name_Hall '-P 2yn'
_space_group_name_H-M_alt 'P 1 21/n 1'
_symmetry_space_group_name_Hall '-P 2yn'
_symmetry_space_group_name_H-M 'P 1 21/n 1'
_atom_sites_solution_hydrogens geom
_audit_creation_method SHELXL-2014/7
_audit_update_record
;
2014-12-29 deposited with the CCDC.
2015-04-21 downloaded from the CCDC.
;
_cell_angle_alpha 90
_cell_angle_beta 93.683(3)
_cell_angle_gamma 90
_cell_formula_units_Z 2
_cell_length_a 9.7522(3)
_cell_length_b 12.2227(3)
_cell_length_c 19.9917(5)
_cell_measurement_reflns_used 11237
_cell_measurement_temperature 100(2)
_cell_measurement_theta_max 29.3087
_cell_measurement_theta_min 2.8096
_cell_volume 2378.05(11)
_computing_cell_refinement 'CrysAlis PRO (Agilent, 2014)'
_computing_data_collection 'CrysAlis PRO (Agilent, 2014)'
_computing_data_reduction 'CrysAlis PRO (Agilent, 2014)'
_computing_molecular_graphics 'ORTEP-3 for Windows (Farrugia, 2012) and DIAMOND (Brandenburg, 2006)'
_computing_publication_material 'SHELXL-2014/7 (Sheldrick, 2008)'
_computing_structure_refinement 'SHELXL-2014/7 (Sheldrick, 2008)'
_computing_structure_solution 'SHELXL-2014/7 (Sheldrick, 2008)'
_diffrn_ambient_temperature 100(2)
_diffrn_measured_fraction_theta_full 0.990
_diffrn_measured_fraction_theta_max 0.990
_diffrn_measurement_device_type 'Agilent Technologies SuperNova Dual diffractometer with Atlas detector'
_diffrn_measurement_method '\w scan'
_diffrn_radiation_monochromator Mirror
_diffrn_radiation_source 'SuperNova (Mo) X-ray Source'
_diffrn_radiation_wavelength 0.71073
_diffrn_reflns_av_R_equivalents 0.0410
_diffrn_reflns_av_unetI/netI 0.0318
_diffrn_reflns_laue_measured_fraction_full 0.990
_diffrn_reflns_laue_measured_fraction_max 0.990
_diffrn_reflns_limit_h_max 12
_diffrn_reflns_limit_h_min -12
_diffrn_reflns_limit_k_max 15
_diffrn_reflns_limit_k_min -15
_diffrn_reflns_limit_l_max 25
_diffrn_reflns_limit_l_min -25
_diffrn_reflns_number 26714
_diffrn_reflns_point_group_measured_fraction_full 0.990
_diffrn_reflns_point_group_measured_fraction_max 0.990
_diffrn_reflns_theta_full 27.499
_diffrn_reflns_theta_max 27.499
_diffrn_reflns_theta_min 2.815
_exptl_absorpt_coefficient_mu 6.355
_exptl_absorpt_correction_T_max 1.00000
_exptl_absorpt_correction_T_min 0.59455
_exptl_absorpt_correction_type multi-scan
_exptl_absorpt_process_details 'CrysAlis PRO (Agilent, 2014)'
_exptl_crystal_colour colourless
_exptl_crystal_density_diffrn 1.689
_exptl_crystal_description block
_exptl_crystal_F_000 1204
_exptl_crystal_size_max 0.300
_exptl_crystal_size_mid 0.300
_exptl_crystal_size_min 0.200
_refine_diff_density_max 0.588
_refine_diff_density_min -0.612
_refine_diff_density_rms 0.108
_refine_ls_extinction_method none
_refine_ls_goodness_of_fit_ref 1.050
_refine_ls_hydrogen_treatment constr
_refine_ls_matrix_type full
_refine_ls_number_parameters 254
_refine_ls_number_reflns 5408
_refine_ls_number_restraints 0
_refine_ls_restrained_S_all 1.050
_refine_ls_R_factor_all 0.0252
_refine_ls_R_factor_gt 0.0205
_refine_ls_shift/su_max 0.002
_refine_ls_shift/su_mean 0.000
_refine_ls_structure_factor_coef Fsqd
_refine_ls_weighting_details 'w=1/[\s^2^(Fo^2^)+(0.0102P)^2^+1.6984P] where P=(Fo^2^+2Fc^2^)/3'
_refine_ls_weighting_scheme calc
_refine_ls_wR_factor_gt 0.0393
_refine_ls_wR_factor_ref 0.0414
_reflns_Friedel_coverage 0.000
_reflns_number_gt 4894
_reflns_number_total 5408
_reflns_threshold_expression I>2\s(I)
_cod_data_source_file c5ra05604g2.cif
_cod_data_source_block 3
_cod_database_code 7220181
_shelx_shelxl_version_number 2014/7
_shelx_space_group_comment
;
The symmetry employed for this shelxl refinement is uniquely defined
by the following loop, which should always be used as a source of
symmetry information in preference to the above space-group names.
They are only intended as comments.
;
_shelx_estimated_absorpt_t_min 0.252
_shelx_estimated_absorpt_t_max 0.363

loop_
_space_group_symop_operation_xyz
'x, y, z'
'-x+1/2, y+1/2, -z+1/2'
'-x, -y, -z'
'x-1/2, -y-1/2, z-1/2'

loop_
_atom_site_label
_atom_site_type_symbol
_atom_site_fract_x
_atom_site_fract_y
_atom_site_fract_z
_atom_site_U_iso_or_equiv
_atom_site_adp_type
_atom_site_occupancy
_atom_site_site_symmetry_order
_atom_site_calc_flag
_atom_site_refinement_flags_posn
_atom_site_refinement_flags_adp
Au Au 0.49200(2) 0.54858(2) 0.17454(2) 0.01133(4) Uani 1 1 d . .
S1 S 0.58586(9) 0.72079(5) 0.16827(3) 0.02126(17) Uani 1 1 d . .
P1 P 0.40786(7) 0.38302(5) 0.20294(3) 0.01079(14) Uani 1 1 d . .
O1 O 0.6540(2) 0.86494(13) 0.08706(9) 0.0153(4) Uani 1 1 d . .
N1 N 0.5728(2) 0.71789(16) 0.02853(11) 0.0134(5) Uani 1 1 d . .
C1 C 0.6015(3) 0.76167(19) 0.08492(13) 0.0120(5) Uani 1 1 d . .
C2 C 0.6760(3) 0.9141(2) 0.02344(14) 0.0214(7) Uani 1 1 d . .
H2A H 0.7431 0.8708 0.0004 0.032 Uiso 1 1 calc R U
H2B H 0.7108 0.9887 0.0304 0.032 Uiso 1 1 calc R U
H2C H 0.5890 0.9164 -0.0039 0.032 Uiso 1 1 calc R U
C3 C 0.5326(3) 0.60817(19) 0.01881(12) 0.0122(5) Uani 1 1 d . .
C4 C 0.4103(3) 0.5844(2) -0.01749(12) 0.0127(5) Uani 1 1 d . .
H4 H 0.3483 0.6419 -0.0298 0.015 Uiso 1 1 calc R U
C5 C 0.6228(3) 0.5221(2) 0.03607(12) 0.0133(5) Uani 1 1 d . .
H5 H 0.7073 0.5368 0.0607 0.016 Uiso 1 1 calc R U
C11 C 0.5092(3) 0.2702(2) 0.17009(13) 0.0123(5) Uani 1 1 d . .
H11 H 0.4950 0.2724 0.1201 0.015 Uiso 1 1 calc R U
C12 C 0.6627(3) 0.2863(2) 0.18729(14) 0.0145(6) Uani 1 1 d . .
H12A H 0.6803 0.2881 0.2366 0.017 Uiso 1 1 calc R U
H12B H 0.6919 0.3575 0.1692 0.017 Uiso 1 1 calc R U
C13 C 0.7475(3) 0.1943(2) 0.15812(14) 0.0177(6) Uani 1 1 d . .
H13A H 0.7387 0.1982 0.1086 0.021 Uiso 1 1 calc R U
H13B H 0.8456 0.2042 0.1727 0.021 Uiso 1 1 calc R U
C14 C 0.6993(3) 0.0824(2) 0.18083(14) 0.0163(6) Uani 1 1 d . .
H14A H 0.7525 0.0245 0.1595 0.020 Uiso 1 1 calc R U
H14B H 0.7164 0.0758 0.2300 0.020 Uiso 1 1 calc R U
C15 C 0.5471(3) 0.0664(2) 0.16217(14) 0.0157(6) Uani 1 1 d . .
H15A H 0.5174 -0.0057 0.1786 0.019 Uiso 1 1 calc R U
H15B H 0.5309 0.0674 0.1128 0.019 Uiso 1 1 calc R U
C16 C 0.4626(3) 0.15658(19) 0.19263(13) 0.0147(6) Uani 1 1 d . .
H16A H 0.4730 0.1518 0.2421 0.018 Uiso 1 1 calc R U
H16B H 0.3642 0.1462 0.1787 0.018 Uiso 1 1 calc R U
C21 C 0.4138(3) 0.3625(2) 0.29470(13) 0.0150(6) Uani 1 1 d . .
H21 H 0.5036 0.3257 0.3069 0.018 Uiso 1 1 calc R U
C22 C 0.3027(3) 0.2869(2) 0.32008(13) 0.0193(6) Uani 1 1 d . .
H22A H 0.2115 0.3217 0.3119 0.023 Uiso 1 1 calc R U
H22B H 0.3020 0.2172 0.2948 0.023 Uiso 1 1 calc R U
C23 C 0.3282(4) 0.2632(2) 0.39492(14) 0.0255(7) Uani 1 1 d . .
H23A H 0.2549 0.2148 0.4100 0.031 Uiso 1 1 calc R U
H23B H 0.4172 0.2249 0.4030 0.031 Uiso 1 1 calc R U
C24 C 0.3304(4) 0.3691(2) 0.43493(14) 0.0269(7) Uani 1 1 d . .
H24A H 0.3517 0.3528 0.4830 0.032 Uiso 1 1 calc R U
H24B H 0.2385 0.4039 0.4303 0.032 Uiso 1 1 calc R U
C25 C 0.4380(4) 0.4481(2) 0.41022(15) 0.0268(7) Uani 1 1 d . .
H25A H 0.4336 0.5180 0.4350 0.032 Uiso 1 1 calc R U
H25B H 0.5308 0.4167 0.4197 0.032 Uiso 1 1 calc R U
C26 C 0.4156(3) 0.4704(2) 0.33536(14) 0.0190(6) Uani 1 1 d . .
H26A H 0.4900 0.5182 0.3208 0.023 Uiso 1 1 calc R U
H26B H 0.3273 0.5092 0.3264 0.023 Uiso 1 1 calc R U
C31 C 0.2296(3) 0.36052(19) 0.17126(12) 0.0114(5) Uani 1 1 d . .
H31 H 0.1944 0.2939 0.1936 0.014 Uiso 1 1 calc R U
C32 C 0.2189(3) 0.3412(2) 0.09568(13) 0.0187(6) Uani 1 1 d . .
H32A H 0.2747 0.2766 0.0850 0.022 Uiso 1 1 calc R U
H32B H 0.2561 0.4054 0.0727 0.022 Uiso 1 1 calc R U
C33 C 0.0697(3) 0.3224(2) 0.07019(15) 0.0244(7) Uani 1 1 d . .
H33A H 0.0648 0.3141 0.0208 0.029 Uiso 1 1 calc R U
H33B H 0.0357 0.2538 0.0896 0.029 Uiso 1 1 calc R U
C34 C -0.0220(3) 0.4174(3) 0.08898(16) 0.0281(7) Uani 1 1 d . .
H34A H 0.0041 0.4840 0.0646 0.034 Uiso 1 1 calc R U
H34B H -0.1188 0.4001 0.0751 0.034 Uiso 1 1 calc R U
C35 C -0.0094(3) 0.4397(2) 0.16385(15) 0.0224(7) Uani 1 1 d . .
H35A H -0.0472 0.3769 0.1879 0.027 Uiso 1 1 calc R U
H35B H -0.0642 0.5053 0.1737 0.027 Uiso 1 1 calc R U
C36 C 0.1398(3) 0.4582(2) 0.18893(14) 0.0151(6) Uani 1 1 d . .
H36A H 0.1451 0.4684 0.2382 0.018 Uiso 1 1 calc R U
H36B H 0.1748 0.5255 0.1684 0.018 Uiso 1 1 calc R U

loop_
_atom_site_aniso_label
_atom_site_aniso_U_11
_atom_site_aniso_U_22
_atom_site_aniso_U_33
_atom_site_aniso_U_23
_atom_site_aniso_U_13
_atom_site_aniso_U_12
Au 0.01249(6) 0.00955(6) 0.01181(6) 0.00046(4) -0.00029(4) -0.00167(4)
S1 0.0370(5) 0.0146(3) 0.0117(3) -0.0007(3) -0.0018(3) -0.0115(3)
P1 0.0096(4) 0.0105(3) 0.0123(3) 0.0002(2) 0.0004(3) 0.0001(3)
O1 0.0246(12) 0.0092(8) 0.0122(9) 0.0000(7) 0.0010(8) -0.0057(8)
N1 0.0177(13) 0.0096(10) 0.0127(11) -0.0022(8) 0.0007(9) -0.0024(9)
C1 0.0099(14) 0.0106(12) 0.0154(13) 0.0010(10) 0.0004(11) -0.0001(10)
C2 0.036(2) 0.0136(13) 0.0155(14) 0.0020(11) 0.0043(13) -0.0084(13)
C3 0.0166(15) 0.0112(12) 0.0093(12) -0.0006(9) 0.0035(11) -0.0006(11)
C4 0.0141(15) 0.0116(12) 0.0125(13) 0.0020(10) 0.0014(11) 0.0027(11)
C5 0.0116(14) 0.0175(13) 0.0105(12) -0.0003(10) -0.0012(10) -0.0006(11)
C11 0.0108(14) 0.0109(12) 0.0151(13) -0.0001(10) 0.0005(11) 0.0011(10)
C12 0.0116(15) 0.0122(12) 0.0199(14) 0.0000(10) 0.0014(11) -0.0014(11)
C13 0.0105(15) 0.0198(14) 0.0229(15) -0.0013(11) 0.0018(12) 0.0006(11)
C14 0.0165(16) 0.0137(13) 0.0186(14) -0.0043(10) -0.0002(11) 0.0043(11)
C15 0.0158(16) 0.0122(13) 0.0189(14) -0.0021(10) -0.0001(11) 0.0005(11)
C16 0.0134(15) 0.0129(13) 0.0179(14) -0.0009(10) 0.0018(11) 0.0004(11)
C21 0.0147(15) 0.0145(13) 0.0160(13) 0.0012(10) 0.0030(11) 0.0037(11)
C22 0.0261(18) 0.0178(14) 0.0145(14) -0.0008(11) 0.0048(12) -0.0015(12)
C23 0.036(2) 0.0249(15) 0.0163(15) 0.0042(12) 0.0077(14) -0.0005(14)
C24 0.035(2) 0.0310(16) 0.0145(15) -0.0018(12) 0.0021(13) 0.0047(15)
C25 0.030(2) 0.0311(17) 0.0182(15) -0.0081(12) -0.0037(13) 0.0010(14)
C26 0.0182(16) 0.0174(13) 0.0211(15) -0.0038(11) -0.0005(12) -0.0007(12)
C31 0.0111(14) 0.0092(12) 0.0142(13) -0.0018(10) 0.0018(10) -0.0011(10)
C32 0.0169(16) 0.0259(15) 0.0132(14) -0.0018(11) -0.0003(11) 0.0007(12)
C33 0.0189(17) 0.0336(16) 0.0203(15) -0.0078(12) -0.0030(13) 0.0031(13)
C34 0.0194(18) 0.0344(17) 0.0290(17) -0.0056(14) -0.0098(14) 0.0077(14)
C35 0.0121(16) 0.0218(15) 0.0328(17) -0.0071(12) -0.0018(13) 0.0032(12)
C36 0.0105(15) 0.0166(13) 0.0177(14) -0.0039(10) -0.0024(11) -0.0004(11)

loop_
_atom_type_symbol
_atom_type_description
_atom_type_scat_dispersion_real
_atom_type_scat_dispersion_imag
_atom_type_scat_source
C C 0.0033 0.0016 'International Tables Vol C Tables 4.2.6.8 and 6.1.1.4'
H H 0.0000 0.0000 'International Tables Vol C Tables 4.2.6.8 and 6.1.1.4'
Au Au -2.0133 8.8022 'International Tables Vol C Tables 4.2.6.8 and 6.1.1.4'
N N 0.0061 0.0033 'International Tables Vol C Tables 4.2.6.8 and 6.1.1.4'
O O 0.0106 0.0060 'International Tables Vol C Tables 4.2.6.8 and 6.1.1.4'
P P 0.1023 0.0942 'International Tables Vol C Tables 4.2.6.8 and 6.1.1.4'
S S 0.1246 0.1234 'International Tables Vol C Tables 4.2.6.8 and 6.1.1.4'

loop_
_geom_angle_atom_site_label_1
_geom_angle_atom_site_label_2
_geom_angle_atom_site_label_3
_geom_angle
_geom_angle_site_symmetry_1
P1 Au S1 168.63(2) .
C1 S1 Au 111.77(9) .
C31 P1 C11 106.46(12) .
C31 P1 C21 106.94(12) .
C11 P1 C21 105.59(12) .
C31 P1 Au 113.43(8) .
C11 P1 Au 111.55(8) .
C21 P1 Au 112.36(8) .
C1 O1 C2 115.95(19) .
C1 N1 C3 124.8(2) .
N1 C1 O1 118.8(2) .
N1 C1 S1 134.3(2) .
O1 C1 S1 106.82(17) .
O1 C2 H2A 109.5 .
O1 C2 H2B 109.5 .
H2A C2 H2B 109.5 .
O1 C2 H2C 109.5 .
H2A C2 H2C 109.5 .
H2B C2 H2C 109.5 .
C4 C3 C5 118.5(2) .
C4 C3 N1 119.7(2) .
C5 C3 N1 121.2(3) .
C5 C4 C3 121.0(2) 3_665
C5 C4 H4 119.5 3_665
C3 C4 H4 119.5 .
C4 C5 C3 120.5(3) 3_665
C4 C5 H5 119.7 3_665
C3 C5 H5 119.7 .
C12 C11 C16 110.8(2) .
C12 C11 P1 111.33(17) .
C16 C11 P1 113.32(17) .
C12 C11 H11 107.0 .
C16 C11 H11 107.0 .
P1 C11 H11 107.0 .
C11 C12 C13 111.3(2) .
C11 C12 H12A 109.4 .
C13 C12 H12A 109.4 .
C11 C12 H12B 109.4 .
C13 C12 H12B 109.4 .
H12A C12 H12B 108.0 .
C14 C13 C12 111.2(2) .
C14 C13 H13A 109.4 .
C12 C13 H13A 109.4 .
C14 C13 H13B 109.4 .
C12 C13 H13B 109.4 .
H13A C13 H13B 108.0 .
C15 C14 C13 110.9(2) .
C15 C14 H14A 109.5 .
C13 C14 H14A 109.5 .
C15 C14 H14B 109.5 .
C13 C14 H14B 109.5 .
H14A C14 H14B 108.0 .
C14 C15 C16 110.7(2) .
C14 C15 H15A 109.5 .
C16 C15 H15A 109.5 .
C14 C15 H15B 109.5 .
C16 C15 H15B 109.5 .
H15A C15 H15B 108.1 .
C15 C16 C11 111.0(2) .
C15 C16 H16A 109.4 .
C11 C16 H16A 109.4 .
C15 C16 H16B 109.4 .
C11 C16 H16B 109.4 .
H16A C16 H16B 108.0 .
C22 C21 C26 108.9(2) .
C22 C21 P1 115.6(2) .
C26 C21 P1 113.82(18) .
C22 C21 H21 105.9 .
C26 C21 H21 105.9 .
P1 C21 H21 105.9 .
C23 C22 C21 111.3(2) .
C23 C22 H22A 109.4 .
C21 C22 H22A 109.4 .
C23 C22 H22B 109.4 .
C21 C22 H22B 109.4 .
H22A C22 H22B 108.0 .
C24 C23 C22 110.5(2) .
C24 C23 H23A 109.6 .
C22 C23 H23A 109.6 .
C24 C23 H23B 109.6 .
C22 C23 H23B 109.6 .
H23A C23 H23B 108.1 .
C23 C24 C25 110.7(2) .
C23 C24 H24A 109.5 .
C25 C24 H24A 109.5 .
C23 C24 H24B 109.5 .
C25 C24 H24B 109.5 .
H24A C24 H24B 108.1 .
C26 C25 C24 111.8(3) .
C26 C25 H25A 109.3 .
C24 C25 H25A 109.3 .
C26 C25 H25B 109.3 .
C24 C25 H25B 109.3 .
H25A C25 H25B 107.9 .
C25 C26 C21 111.1(2) .
C25 C26 H26A 109.4 .
C21 C26 H26A 109.4 .
C25 C26 H26B 109.4 .
C21 C26 H26B 109.4 .
H26A C26 H26B 108.0 .
C32 C31 C36 110.2(2) .
C32 C31 P1 111.60(18) .
C36 C31 P1 110.27(17) .
C32 C31 H31 108.2 .
C36 C31 H31 108.2 .
P1 C31 H31 108.2 .
C31 C32 C33 110.9(2) .
C31 C32 H32A 109.5 .
C33 C32 H32A 109.5 .
C31 C32 H32B 109.5 .
C33 C32 H32B 109.5 .
H32A C32 H32B 108.1 .
C34 C33 C32 111.3(2) .
C34 C33 H33A 109.4 .
C32 C33 H33A 109.4 .
C34 C33 H33B 109.4 .
C32 C33 H33B 109.4 .
H33A C33 H33B 108.0 .
C35 C34 C33 111.6(3) .
C35 C34 H34A 109.3 .
C33 C34 H34A 109.3 .
C35 C34 H34B 109.3 .
C33 C34 H34B 109.3 .
H34A C34 H34B 108.0 .
C34 C35 C36 111.4(2) .
C34 C35 H35A 109.3 .
C36 C35 H35A 109.3 .
C34 C35 H35B 109.3 .
C36 C35 H35B 109.3 .
H35A C35 H35B 108.0 .
C35 C36 C31 110.8(2) .
C35 C36 H36A 109.5 .
C31 C36 H36A 109.5 .
C35 C36 H36B 109.5 .
C31 C36 H36B 109.5 .
H36A C36 H36B 108.1 .

loop_
_geom_bond_atom_site_label_1
_geom_bond_atom_site_label_2
_geom_bond_distance
_geom_bond_site_symmetry_2
Au P1 2.2695(6) .
Au S1 2.3019(6) .
S1 C1 1.756(3) .
P1 C31 1.833(3) .
P1 C11 1.842(3) .
P1 C21 1.849(3) .
O1 C1 1.362(3) .
O1 C2 1.435(3) .
N1 C1 1.263(3) .
N1 C3 1.407(3) .
C2 H2A 0.9800 .
C2 H2B 0.9800 .
C2 H2C 0.9800 .
C3 C4 1.387(4) .
C3 C5 1.400(4) .
C4 C5 1.386(3) 3_665
C4 H4 0.9500 .
C5 C4 1.386(3) 3_665
C5 H5 0.9500 .
C11 C12 1.527(4) .
C11 C16 1.538(3) .
C11 H11 1.0000 .
C12 C13 1.533(4) .
C12 H12A 0.9900 .
C12 H12B 0.9900 .
C13 C14 1.525(4) .
C13 H13A 0.9900 .
C13 H13B 0.9900 .
C14 C15 1.520(4) .
C14 H14A 0.9900 .
C14 H14B 0.9900 .
C15 C16 1.526(4) .
C15 H15A 0.9900 .
C15 H15B 0.9900 .
C16 H16A 0.9900 .
C16 H16B 0.9900 .
C21 C22 1.535(4) .
C21 C26 1.548(4) .
C21 H21 1.0000 .
C22 C23 1.528(4) .
C22 H22A 0.9900 .
C22 H22B 0.9900 .
C23 C24 1.521(4) .
C23 H23A 0.9900 .
C23 H23B 0.9900 .
C24 C25 1.531(4) .
C24 H24A 0.9900 .
C24 H24B 0.9900 .
C25 C26 1.523(4) .
C25 H25A 0.9900 .
C25 H25B 0.9900 .
C26 H26A 0.9900 .
C26 H26B 0.9900 .
C31 C32 1.526(4) .
C31 C36 1.535(3) .
C31 H31 1.0000 .
C32 C33 1.528(4) .
C32 H32A 0.9900 .
C32 H32B 0.9900 .
C33 C34 1.527(4) .
C33 H33A 0.9900 .
C33 H33B 0.9900 .
C34 C35 1.519(4) .
C34 H34A 0.9900 .
C34 H34B 0.9900 .
C35 C36 1.525(4) .
C35 H35A 0.9900 .
C35 H35B 0.9900 .
C36 H36A 0.9900 .
C36 H36B 0.9900 .

loop_
_geom_torsion_atom_site_label_1
_geom_torsion_atom_site_label_2
_geom_torsion_atom_site_label_3
_geom_torsion_atom_site_label_4
_geom_torsion
_geom_torsion_site_symmetry_4
C3 N1 C1 O1 172.6(2) .
C3 N1 C1 S1 -9.3(4) .
C2 O1 C1 N1 -1.8(4) .
C2 O1 C1 S1 179.62(19) .
Au S1 C1 N1 0.0(3) .
Au S1 C1 O1 178.32(14) .
C1 N1 C3 C4 124.8(3) .
C1 N1 C3 C5 -65.1(4) .
C5 C3 C4 C5 0.4(4) 3_665
N1 C3 C4 C5 170.7(2) 3_665
C4 C3 C5 C4 -0.3(4) 3_665
N1 C3 C5 C4 -170.6(2) 3_665
C31 P1 C11 C12 174.18(17) .
C21 P1 C11 C12 -72.4(2) .
Au P1 C11 C12 49.95(19) .
C31 P1 C11 C16 -60.2(2) .
C21 P1 C11 C16 53.3(2) .
Au P1 C11 C16 175.63(16) .
C16 C11 C12 C13 54.7(3) .
P1 C11 C12 C13 -178.25(18) .
C11 C12 C13 C14 -55.1(3) .
C12 C13 C14 C15 56.3(3) .
C13 C14 C15 C16 -57.4(3) .
C14 C15 C16 C11 57.2(3) .
C12 C11 C16 C15 -55.8(3) .
P1 C11 C16 C15 178.20(19) .
C31 P1 C21 C22 25.9(2) .
C11 P1 C21 C22 -87.2(2) .
Au P1 C21 C22 150.99(17) .
C31 P1 C21 C26 -101.2(2) .
C11 P1 C21 C26 145.7(2) .
Au P1 C21 C26 23.9(2) .
C26 C21 C22 C23 -58.1(3) .
P1 C21 C22 C23 172.35(19) .
C21 C22 C23 C24 58.8(3) .
C22 C23 C24 C25 -56.3(4) .
C23 C24 C25 C26 55.5(3) .
C24 C25 C26 C21 -55.9(3) .
C22 C21 C26 C25 56.4(3) .
P1 C21 C26 C25 -173.1(2) .
C11 P1 C31 C32 -50.3(2) .
C21 P1 C31 C32 -162.85(18) .
Au P1 C31 C32 72.72(18) .
C11 P1 C31 C36 -173.12(17) .
C21 P1 C31 C36 74.37(19) .
Au P1 C31 C36 -50.06(19) .
C36 C31 C32 C33 -57.3(3) .
P1 C31 C32 C33 179.91(19) .
C31 C32 C33 C34 56.0(3) .
C32 C33 C34 C35 -54.4(3) .
C33 C34 C35 C36 54.5(3) .
C34 C35 C36 C31 -56.1(3) .
C32 C31 C36 C35 57.3(3) .
P1 C31 C36 C35 -179.08(19) .
